data_4518387
loop_
_publ_author_name
'Du\<cinskas, Algirdas'
'Kim, Gee Yeong'
'Moia, Davide'
'Senocrate, Alessandro'
'Wang, Ya-Ru'
'Hope, Michael A.'
'Mishra, Aditya'
'Kubicki, Dominik J.'
'Siczek, Mi\/losz'
'Bury, Wojciech'
'Schneeberger, Thomas'
'Emsley, Lyndon'
'Mili\'c, Jovana V.'
'Maier, Joachim'
'Gr\"atzel, Michael'

_publ_section_title
;
 Unravelling the Behavior of Dion--Jacobson Layered Hybrid Perovskites in
 Humid Environments
;
_journal_name_full 'ACS Energy Letters'
_journal_page_first 337
_journal_page_last 344
_journal_paper_doi 10.1021/acsenergylett.0c02344
_journal_year 2020
_chemical_formula_moiety 'C8 H14 N2, 2(I)'
_chemical_formula_sum 'C8 H14 I2 N2'
_chemical_formula_weight 392.01
_space_group_crystal_system triclinic
_space_group_IT_number 2
_space_group_name_Hall '-P 1'
_space_group_name_H-M_alt 'P -1'
_atom_sites_solution_hydrogens geom
_audit_creation_method SHELXL-2018/1
_cell_angle_alpha 102.06(3)
_cell_angle_beta 101.10(3)
_cell_angle_gamma 95.60(3)
_cell_formula_units_Z 1
_cell_length_a 4.534(4)
_cell_length_b 6.307(6)
_cell_length_c 10.575(9)
_cell_measurement_reflns_used 1435
_cell_measurement_temperature 100(2)
_cell_measurement_theta_max 36.16
_cell_measurement_theta_min 3.47
_cell_volume 287.2(4)
_computing_cell_refinement 'CrysAlisPro 1.171.40.67a (Rigaku OD, 2019)'
_computing_data_collection 'CrysAlis CCD 1.171.13(Oxford Diffraction ,2003)'
_computing_data_reduction 'CrysAlisPro 1.171.40.67a (Rigaku OD, 2019)'
_computing_publication_material 'SHELXL-2018/1 (Sheldrick, 2018)'
_computing_structure_refinement 'SHELXL-2018/1 (Sheldrick, 2018)'
_computing_structure_solution 'SHELXS (Sheldrick, 2018)'
_diffrn_ambient_temperature 100(2)
_diffrn_measured_fraction_theta_full 0.992
_diffrn_measured_fraction_theta_max 0.992
_diffrn_measurement_device_type 'KM4 diffractometer with Sappire CCD detector'
_diffrn_measurement_method \w
_diffrn_radiation_type MoK\a
_diffrn_radiation_wavelength 0.71073
_diffrn_reflns_av_R_equivalents 0.0673
_diffrn_reflns_av_unetI/netI 0.0709
_diffrn_reflns_Laue_measured_fraction_full 0.992
_diffrn_reflns_Laue_measured_fraction_max 0.992
_diffrn_reflns_limit_h_max 5
_diffrn_reflns_limit_h_min -5
_diffrn_reflns_limit_k_max 7
_diffrn_reflns_limit_k_min -7
_diffrn_reflns_limit_l_max 13
_diffrn_reflns_limit_l_min -13
_diffrn_reflns_number 2136
_diffrn_reflns_point_group_measured_fraction_full 0.992
_diffrn_reflns_point_group_measured_fraction_max 0.992
_diffrn_reflns_theta_full 25.242
_diffrn_reflns_theta_max 25.992
_diffrn_reflns_theta_min 3.338
_exptl_absorpt_coefficient_mu 5.432
_exptl_absorpt_correction_T_max 0.398
_exptl_absorpt_correction_T_min 0.237
_exptl_absorpt_correction_type analytical
_exptl_absorpt_process_details
;
CrysAlisPro 1.171.40.67a (Rigaku Oxford Diffraction, 2019)
Analytical numeric absorption correction using a multifaceted crystal
			model based on expressions derived by R.C. Clark & J.S. Reid.
(Clark, R. C. & Reid, J. S. (1995). Acta Cryst. A51, 887-897)
Empirical absorption correction using spherical harmonics,
 implemented in SCALE3 ABSPACK scaling algorithm.
;
_exptl_crystal_colour yellow
_exptl_crystal_density_diffrn 2.267
_exptl_crystal_description block
_exptl_crystal_F_000 182
_exptl_crystal_size_max 0.480
_exptl_crystal_size_mid 0.290
_exptl_crystal_size_min 0.250
_refine_diff_density_max 1.829
_refine_diff_density_min -3.062
_refine_diff_density_rms 0.395
_refine_ls_extinction_method none
_refine_ls_goodness_of_fit_ref 1.118
_refine_ls_hydrogen_treatment constr
_refine_ls_matrix_type full
_refine_ls_number_parameters 56
_refine_ls_number_reflns 1114
_refine_ls_number_restraints 0
_refine_ls_restrained_S_all 1.118
_refine_ls_R_factor_all 0.0643
_refine_ls_R_factor_gt 0.0619
_refine_ls_shift/su_max 0.000
_refine_ls_shift/su_mean 0.000
_refine_ls_structure_factor_coef Fsqd
_refine_ls_weighting_details 'w=1/[\s^2^(Fo^2^)+(0.1129P)^2^] where P=(Fo^2^+2Fc^2^)/3'
_refine_ls_weighting_scheme calc
_refine_ls_wR_factor_gt 0.1580
_refine_ls_wR_factor_ref 0.1645
_reflns_Friedel_coverage 0.000
_reflns_number_gt 1050
_reflns_number_total 1114
_reflns_threshold_expression 'I > 2\s(I)'
_cod_data_source_file nz0c02344_si_002.cif
_cod_data_source_block PDMAI2
_cod_database_code 4518387
_shelx_shelxl_version_number 2018/1
_shelx_space_group_comment
;
The symmetry employed for this shelxl refinement is uniquely defined
by the following loop, which should always be used as a source of
symmetry information in preference to the above space-group names.
They are only intended as comments.
;
_shelx_estimated_absorpt_t_min 0.180
_shelx_estimated_absorpt_t_max 0.344

loop_
_space_group_symop_operation_xyz
'x, y, z'
'-x, -y, -z'

loop_
_atom_site_label
_atom_site_type_symbol
_atom_site_fract_x
_atom_site_fract_y
_atom_site_fract_z
_atom_site_U_iso_or_equiv
_atom_site_adp_type
_atom_site_occupancy
_atom_site_site_symmetry_order
_atom_site_calc_flag
_atom_site_refinement_flags_posn
_atom_site_refinement_flags_adp
_atom_site_refinement_flags_occupancy
_atom_site_disorder_assembly
_atom_site_disorder_group
I1 I 0.87077(10) 0.19843(7) 0.36304(4) 0.0209(3) Uani 1 1 d . . . . .
N1 N 0.5296(18) 0.3234(12) 0.6456(7) 0.0230(15) Uani 1 1 d . . . . .
H1A H 0.622517 0.295187 0.576169 0.028 Uiso 1 1 calc R U . . .
H1B H 0.454076 0.452392 0.648573 0.028 Uiso 1 1 calc R U . . .
H1C H 0.375101 0.213327 0.635317 0.028 Uiso 1 1 calc R U . . .
C1 C 0.6217(18) 0.4215(14) 0.8903(8) 0.0178(16) Uani 1 1 d . . . . .
C4 C 0.7536(19) 0.3384(15) 0.7713(9) 0.0219(18) Uani 1 1 d . . . . .
H4A H 0.938456 0.438884 0.774751 0.026 Uiso 1 1 calc R U . . .
H4B H 0.812576 0.192078 0.773882 0.026 Uiso 1 1 calc R U . . .
C3 C 0.514(2) 0.7242(13) 1.0476(8) 0.0223(18) Uani 1 1 d . . . . .
H3 H 0.520209 0.877477 1.078909 0.027 Uiso 1 1 calc R U . . .
C2 C 0.640(2) 0.6465(14) 0.9407(9) 0.0247(19) Uani 1 1 d . . . . .
H2 H 0.739353 0.746821 0.901452 0.030 Uiso 1 1 calc R U . . .

loop_
_atom_site_aniso_label
_atom_site_aniso_U_11
_atom_site_aniso_U_22
_atom_site_aniso_U_33
_atom_site_aniso_U_23
_atom_site_aniso_U_13
_atom_site_aniso_U_12
I1 0.0181(5) 0.0212(5) 0.0248(5) 0.0076(3) 0.0087(3) -0.0030(3)
N1 0.021(4) 0.028(4) 0.026(4) 0.010(3) 0.015(3) 0.003(3)
C1 0.015(4) 0.024(4) 0.018(4) 0.015(3) 0.006(3) -0.003(3)
C4 0.016(4) 0.025(4) 0.027(5) 0.012(4) 0.008(3) -0.002(3)
C3 0.028(5) 0.015(4) 0.023(4) 0.006(3) 0.005(4) 0.000(3)
C2 0.021(5) 0.022(4) 0.028(5) 0.006(4) 0.004(4) -0.009(3)

loop_
_atom_type_symbol
_atom_type_description
_atom_type_scat_dispersion_real
_atom_type_scat_dispersion_imag
_atom_type_scat_source
C C 0.0033 0.0016 'International Tables Vol C Tables 4.2.6.8 and 6.1.1.4'
H H 0.0000 0.0000 'International Tables Vol C Tables 4.2.6.8 and 6.1.1.4'
I I -0.4742 1.8119 'International Tables Vol C Tables 4.2.6.8 and 6.1.1.4'
N N 0.0061 0.0033 'International Tables Vol C Tables 4.2.6.8 and 6.1.1.4'

loop_
_geom_angle_atom_site_label_1
_geom_angle_atom_site_label_2
_geom_angle_atom_site_label_3
_geom_angle
_geom_angle_site_symmetry_1
_geom_angle_site_symmetry_3
_geom_angle_publ_flag
C4 N1 H1A 109.5 . . ?
C4 N1 H1B 109.5 . . ?
H1A N1 H1B 109.5 . . ?
C4 N1 H1C 109.5 . . ?
H1A N1 H1C 109.5 . . ?
H1B N1 H1C 109.5 . . ?
C2 C1 C3 119.2(8) . 2_667 ?
C2 C1 C4 119.9(7) . . ?
C3 C1 C4 120.9(8) 2_667 . ?
N1 C4 C1 110.9(7) . . ?
N1 C4 H4A 109.5 . . ?
C1 C4 H4A 109.5 . . ?
N1 C4 H4B 109.5 . . ?
C1 C4 H4B 109.5 . . ?
H4A C4 H4B 108.0 . . ?
C2 C3 C1 120.4(8) . 2_667 ?
C2 C3 H3 119.8 . . ?
C1 C3 H3 119.8 2_667 . ?
C3 C2 C1 120.4(8) . . ?
C3 C2 H2 119.8 . . ?
C1 C2 H2 119.8 . . ?

loop_
_geom_bond_atom_site_label_1
_geom_bond_atom_site_label_2
_geom_bond_distance
_geom_bond_site_symmetry_2
_geom_bond_publ_flag
N1 C4 1.489(11) . ?
N1 H1A 0.9100 . ?
N1 H1B 0.9100 . ?
N1 H1C 0.9100 . ?
C1 C2 1.396(12) . ?
C1 C3 1.398(12) 2_667 ?
C1 C4 1.513(12) . ?
C4 H4A 0.9900 . ?
C4 H4B 0.9900 . ?
C3 C2 1.383(12) . ?
C3 H3 0.9500 . ?
C2 H2 0.9500 . ?

loop_
_geom_hbond_atom_site_label_D
_geom_hbond_atom_site_label_H
_geom_hbond_atom_site_label_A
_geom_hbond_distance_DH
_geom_hbond_distance_HA
_geom_hbond_distance_DA
_geom_hbond_angle_DHA
_geom_hbond_site_symmetry_A
_geom_hbond_publ_flag
N1 H1A I1 0.91 2.69 3.603(8) 177.0 . yes
N1 H1B I1 0.91 2.78 3.677(8) 170.2 2_666 yes
N1 H1C I1 0.91 2.73 3.575(8) 155.0 2_656 yes
